data_8105101
loop_
_publ_author_name
'Tan, Yee Seng'
'Tiekink, Edward R.T.'

_publ_section_title
;
 Crystal structure of
 catena-poly[(\m2-1,2-bis(3-pyridylmethylene)hydrazine-\k2
 N:N&#x2032;)-bis(O,O&#x2032;-dimethyl
 dithiophosphato-\k2-S,S&#x2032;)cadmium(II)], {C16H22CdN4O4P2S4}n
;
_journal_issue 2
_journal_name_full 'Zeitschrift f\"ur Kristallographie - New Crystal Structures'
_journal_page_first 339
_journal_page_last 341
_journal_paper_doi 10.1515/ncrs-2019-0654
_journal_volume 235
_journal_year 2020
_chemical_formula_moiety 'C16 H22 Cd N4 O4 P2 S4'
_chemical_formula_sum 'C16 H22 Cd N4 O4 P2 S4'
_chemical_formula_weight 636.95
_space_group_crystal_system orthorhombic
_space_group_IT_number 61
_space_group_name_Hall '-P 2ac 2ab'
_space_group_name_H-M_alt 'P b c a'
_atom_sites_solution_hydrogens geom
_atom_sites_solution_primary direct
_atom_sites_solution_secondary difmap
_audit_creation_method SHELXL-2018/3
_cell_angle_alpha 90
_cell_angle_beta 90
_cell_angle_gamma 90
_cell_formula_units_Z 4
_cell_length_a 12.66410(10)
_cell_length_b 13.00140(10)
_cell_length_c 15.30720(10)
_cell_measurement_reflns_used 10648
_cell_measurement_temperature 100(2)
_cell_measurement_theta_max 76.3730
_cell_measurement_theta_min 5.6490
_cell_volume 2520.35(3)
_computing_cell_refinement 'CrysAlisPro [1]'
_computing_data_collection 'CrysAlisPro [1]'
_computing_data_reduction 'CrysAlisPro [1]'
_computing_molecular_graphics 'ORTEP-3 for Windows [4]'
_computing_publication_material 'SHELXL-2018/3 [3]'
_computing_structure_refinement 'SHELXL-2018/3 [3]'
_computing_structure_solution 'SHELXS-97 [2]'
_diffrn_ambient_temperature 100(2)
_diffrn_detector_area_resol_mean 5.2558
_diffrn_measured_fraction_theta_full 1.000
_diffrn_measured_fraction_theta_max 1.000
_diffrn_measurement_device_type 'XtaLAB Synergy, Dualflex, AtlasS2'
_diffrn_measurement_method '\w scans'
_diffrn_radiation_type CuK\a
_diffrn_radiation_wavelength 1.54184
_diffrn_reflns_av_R_equivalents 0.0261
_diffrn_reflns_av_unetI/netI 0.0158
_diffrn_reflns_Laue_measured_fraction_full 1.000
_diffrn_reflns_Laue_measured_fraction_max 1.000
_diffrn_reflns_limit_h_max 14
_diffrn_reflns_limit_h_min -15
_diffrn_reflns_limit_k_max 12
_diffrn_reflns_limit_k_min -15
_diffrn_reflns_limit_l_max 18
_diffrn_reflns_limit_l_min -18
_diffrn_reflns_number 15972
_diffrn_reflns_point_group_measured_fraction_full 1.000
_diffrn_reflns_point_group_measured_fraction_max 1.000
_diffrn_reflns_theta_full 67.009
_diffrn_reflns_theta_max 67.009
_diffrn_reflns_theta_min 5.669
_diffrn_source 'micro-focus sealed X-ray tube'
_exptl_absorpt_coefficient_mu 11.506
_exptl_absorpt_correction_T_max 0.685
_exptl_absorpt_correction_T_min 0.359
_exptl_absorpt_correction_type gaussian
_exptl_absorpt_process_details 'CrysAlisPro [1]'
_exptl_crystal_colour yellow
_exptl_crystal_density_diffrn 1.679
_exptl_crystal_description prism
_exptl_crystal_F_000 1280
_exptl_crystal_size_max 0.108
_exptl_crystal_size_mid 0.107
_exptl_crystal_size_min 0.063
_refine_diff_density_max 0.331
_refine_diff_density_min -0.872
_refine_diff_density_rms 0.081
_refine_ls_extinction_coef .
_refine_ls_extinction_method none
_refine_ls_goodness_of_fit_ref 1.071
_refine_ls_hydrogen_treatment constr
_refine_ls_matrix_type full
_refine_ls_number_parameters 144
_refine_ls_number_reflns 2247
_refine_ls_number_restraints 0
_refine_ls_restrained_S_all 1.071
_refine_ls_R_factor_all 0.0195
_refine_ls_R_factor_gt 0.0186
_refine_ls_shift/su_max 0.001
_refine_ls_shift/su_mean 0.000
_refine_ls_structure_factor_coef Fsqd
_refine_ls_weighting_details 'w=1/[\s^2^(Fo^2^)+(0.0292P)^2^+0.8811P] where P=(Fo^2^+2Fc^2^)/3'
_refine_ls_weighting_scheme calc
_refine_ls_wR_factor_gt 0.0497
_refine_ls_wR_factor_ref 0.0503
_reflns_Friedel_coverage 0.000
_reflns_Friedel_fraction_full .
_reflns_Friedel_fraction_max .
_reflns_number_gt 2144
_reflns_number_total 2247
_reflns_threshold_expression 'I > 2\s(I)'
_cod_data_source_file suppl_ncrs-2019-0654_suppl.cif
_cod_data_source_block shelx
_cod_database_code 8105101
_shelx_shelxl_version_number 2018/3
_shelx_space_group_comment
;
The symmetry employed for this shelxl refinement is uniquely defined
by the following loop, which should always be used as a source of
symmetry information in preference to the above space-group names.
They are only intended as comments.
;
_shelx_estimated_absorpt_t_min 0.377
_shelx_estimated_absorpt_t_max 0.688

loop_
_space_group_symop_operation_xyz
'x, y, z'
'-x+1/2, -y, z+1/2'
'-x, y+1/2, -z+1/2'
'x+1/2, -y+1/2, -z'
'-x, -y, -z'
'x-1/2, y, -z-1/2'
'x, -y-1/2, z-1/2'
'-x-1/2, y-1/2, z'

loop_
_atom_site_label
_atom_site_type_symbol
_atom_site_fract_x
_atom_site_fract_y
_atom_site_fract_z
_atom_site_U_iso_or_equiv
_atom_site_adp_type
_atom_site_occupancy
_atom_site_site_symmetry_order
_atom_site_calc_flag
_atom_site_refinement_flags_posn
_atom_site_refinement_flags_adp
_atom_site_refinement_flags_occupancy
_atom_site_disorder_assembly
_atom_site_disorder_group
Cd Cd 0.500000 0.500000 0.500000 0.01276(8) Uani 1 2 d S . P . .
S1 S 0.50422(3) 0.39582(3) 0.65173(3) 0.01638(11) Uani 1 1 d . . . . .
S2 S 0.33651(3) 0.58052(3) 0.58891(2) 0.01796(10) Uani 1 1 d . . . . .
P1 P 0.38285(3) 0.48585(3) 0.68372(3) 0.01570(11) Uani 1 1 d . . . . .
O1 O 0.40685(9) 0.54459(9) 0.77269(7) 0.0217(3) Uani 1 1 d . . . . .
O2 O 0.28538(10) 0.42263(9) 0.72038(8) 0.0252(3) Uani 1 1 d . . . . .
N1 N 0.40015(10) 0.36017(10) 0.44326(8) 0.0142(3) Uani 1 1 d . . . . .
N2 N 0.49313(11) 0.05353(14) 0.49356(9) 0.0162(4) Uani 1 1 d . . . . .
C1 C 0.50294(13) 0.60421(15) 0.78070(13) 0.0255(4) Uani 1 1 d . . . . .
H1A H 0.507665 0.632915 0.839765 0.038 Uiso 1 1 calc R U . . .
H1B H 0.502156 0.660303 0.737940 0.038 Uiso 1 1 calc R U . . .
H1C H 0.564029 0.559750 0.769809 0.038 Uiso 1 1 calc R U . . .
C2 C 0.22779(17) 0.35511(16) 0.66230(13) 0.0347(5) Uani 1 1 d . . . . .
H2A H 0.166223 0.327039 0.692903 0.052 Uiso 1 1 calc R U . . .
H2B H 0.273833 0.298631 0.643690 0.052 Uiso 1 1 calc R U . . .
H2C H 0.204290 0.393915 0.610977 0.052 Uiso 1 1 calc R U . . .
C3 C 0.42940(12) 0.26373(12) 0.46251(9) 0.0137(3) Uani 1 1 d . . . . .
H3 H 0.493338 0.253436 0.493771 0.016 Uiso 1 1 calc R U . . .
C4 C 0.37027(13) 0.17807(12) 0.43873(9) 0.0136(3) Uani 1 1 d . . . . .
C5 C 0.27606(13) 0.19419(12) 0.39422(11) 0.0183(3) Uani 1 1 d . . . . .
H5 H 0.232323 0.137669 0.378782 0.022 Uiso 1 1 calc R U . . .
C6 C 0.24663(13) 0.29370(13) 0.37259(11) 0.0220(4) Uani 1 1 d . . . . .
H6 H 0.183340 0.306358 0.341064 0.026 Uiso 1 1 calc R U . . .
C7 C 0.31101(13) 0.37392(12) 0.39774(10) 0.0170(3) Uani 1 1 d . . . . .
H7 H 0.291233 0.441953 0.382081 0.020 Uiso 1 1 calc R U . . .
C8 C 0.40368(12) 0.07275(12) 0.45912(10) 0.0146(3) Uani 1 1 d . . . . .
H8 H 0.357338 0.017321 0.446280 0.017 Uiso 1 1 calc R U . . .

loop_
_atom_site_aniso_label
_atom_site_aniso_U_11
_atom_site_aniso_U_22
_atom_site_aniso_U_33
_atom_site_aniso_U_23
_atom_site_aniso_U_13
_atom_site_aniso_U_12
Cd 0.01713(12) 0.00781(12) 0.01335(12) -0.00122(5) 0.00198(5) -0.00080(5)
S1 0.0213(2) 0.0124(2) 0.0154(2) 0.00061(15) 0.00115(14) 0.00479(14)
S2 0.0169(2) 0.0156(2) 0.0214(2) -0.00079(15) 0.00065(15) 0.00522(16)
P1 0.0172(2) 0.01504(19) 0.0148(2) -0.00207(15) 0.00345(16) 0.00055(16)
O1 0.0235(6) 0.0239(6) 0.0176(5) -0.0069(5) 0.0040(5) 0.0008(5)
O2 0.0253(6) 0.0277(6) 0.0225(6) -0.0020(5) 0.0071(5) -0.0073(5)
N1 0.0165(6) 0.0095(6) 0.0167(6) -0.0009(5) 0.0014(5) 0.0005(5)
N2 0.0200(9) 0.0062(9) 0.0225(9) 0.0016(5) -0.0040(5) 0.0005(5)
C1 0.0264(10) 0.0263(10) 0.0237(9) -0.0092(8) -0.0010(7) -0.0013(7)
C2 0.0343(11) 0.0363(11) 0.0336(10) -0.0056(9) 0.0066(8) -0.0181(9)
C3 0.0149(7) 0.0113(7) 0.0148(7) -0.0008(6) -0.0011(6) 0.0010(6)
C4 0.0154(7) 0.0112(7) 0.0141(7) -0.0003(6) 0.0008(6) 0.0009(6)
C5 0.0159(8) 0.0129(7) 0.0261(8) 0.0000(7) -0.0040(7) -0.0016(7)
C6 0.0170(8) 0.0180(8) 0.0310(9) 0.0018(7) -0.0064(7) 0.0026(7)
C7 0.0173(8) 0.0116(7) 0.0222(8) 0.0010(6) 0.0008(7) 0.0043(6)
C8 0.0155(8) 0.0100(7) 0.0182(7) -0.0013(6) -0.0023(6) -0.0022(6)

loop_
_atom_type_symbol
_atom_type_description
_atom_type_scat_dispersion_real
_atom_type_scat_dispersion_imag
_atom_type_scat_source
C C 0.0181 0.0091 'International Tables Vol C Tables 4.2.6.8 and 6.1.1.4'
H H 0.0000 0.0000 'International Tables Vol C Tables 4.2.6.8 and 6.1.1.4'
N N 0.0311 0.0180 'International Tables Vol C Tables 4.2.6.8 and 6.1.1.4'
O O 0.0492 0.0322 'International Tables Vol C Tables 4.2.6.8 and 6.1.1.4'
P P 0.2955 0.4335 'International Tables Vol C Tables 4.2.6.8 and 6.1.1.4'
S S 0.3331 0.5567 'International Tables Vol C Tables 4.2.6.8 and 6.1.1.4'
Cd Cd 0.1185 4.6533 'International Tables Vol C Tables 4.2.6.8 and 6.1.1.4'

loop_
_geom_angle_atom_site_label_1
_geom_angle_atom_site_label_2
_geom_angle_atom_site_label_3
_geom_angle
_geom_angle_site_symmetry_1
_geom_angle_site_symmetry_3
N1 Cd N1 180.0 . 5_666
N1 Cd S1 86.62(3) . .
N1 Cd S1 93.38(3) 5_666 .
N1 Cd S1 93.38(3) . 5_666
N1 Cd S1 86.62(3) 5_666 5_666
S1 Cd S1 180.0 . 5_666
N1 Cd S2 94.19(3) . .
N1 Cd S2 85.81(3) 5_666 .
S1 Cd S2 76.958(11) . .
S1 Cd S2 103.042(11) 5_666 .
N1 Cd S2 85.81(3) . 5_666
N1 Cd S2 94.19(3) 5_666 5_666
S1 Cd S2 103.043(11) . 5_666
S1 Cd S2 76.957(11) 5_666 5_666
S2 Cd S2 180.0 . 5_666
P1 S1 Cd 84.326(18) . .
P1 S2 Cd 84.340(18) . .
O2 P1 O1 95.43(6) . .
O2 P1 S2 110.42(5) . .
O1 P1 S2 112.55(5) . .
O2 P1 S1 112.52(5) . .
O1 P1 S1 110.18(5) . .
S2 P1 S1 114.28(3) . .
C1 O1 P1 119.35(11) . .
C2 O2 P1 119.31(11) . .
C7 N1 C3 118.20(13) . .
C7 N1 Cd 122.43(10) . .
C3 N1 Cd 119.20(10) . .
C8 N2 N2 111.07(17) . 5_656
O1 C1 H1A 109.5 . .
O1 C1 H1B 109.5 . .
H1A C1 H1B 109.5 . .
O1 C1 H1C 109.5 . .
H1A C1 H1C 109.5 . .
H1B C1 H1C 109.5 . .
O2 C2 H2A 109.5 . .
O2 C2 H2B 109.5 . .
H2A C2 H2B 109.5 . .
O2 C2 H2C 109.5 . .
H2A C2 H2C 109.5 . .
H2B C2 H2C 109.5 . .
N1 C3 C4 122.88(14) . .
N1 C3 H3 118.6 . .
C4 C3 H3 118.6 . .
C5 C4 C3 118.02(14) . .
C5 C4 C8 119.52(14) . .
C3 C4 C8 122.46(14) . .
C6 C5 C4 119.24(15) . .
C6 C5 H5 120.4 . .
C4 C5 H5 120.4 . .
C7 C6 C5 118.71(15) . .
C7 C6 H6 120.6 . .
C5 C6 H6 120.6 . .
N1 C7 C6 122.88(15) . .
N1 C7 H7 118.6 . .
C6 C7 H7 118.6 . .
N2 C8 C4 121.84(15) . .
N2 C8 H8 119.1 . .
C4 C8 H8 119.1 . .

loop_
_geom_bond_atom_site_label_1
_geom_bond_atom_site_label_2
_geom_bond_distance
_geom_bond_site_symmetry_2
Cd N1 2.3788(13) .
Cd N1 2.3788(13) 5_666
Cd S1 2.6892(4) .
Cd S1 2.6892(4) 5_666
Cd S2 2.6897(4) .
Cd S2 2.6898(4) 5_666
S1 P1 1.9930(6) .
S2 P1 1.9915(6) .
P1 O2 1.5856(12) .
P1 O1 1.5906(11) .
O1 C1 1.448(2) .
O2 C2 1.447(2) .
N1 C7 1.339(2) .
N1 C3 1.340(2) .
N2 C8 1.274(2) .
N2 N2 1.417(4) 5_656
C1 H1A 0.9800 .
C1 H1B 0.9800 .
C1 H1C 0.9800 .
C2 H2A 0.9800 .
C2 H2B 0.9800 .
C2 H2C 0.9800 .
C3 C4 1.390(2) .
C3 H3 0.9500 .
C4 C5 1.390(2) .
C4 C8 1.467(2) .
C5 C6 1.386(2) .
C5 H5 0.9500 .
C6 C7 1.379(2) .
C6 H6 0.9500 .
C7 H7 0.9500 .
C8 H8 0.9500 .

loop_
_geom_torsion_atom_site_label_1
_geom_torsion_atom_site_label_2
_geom_torsion_atom_site_label_3
_geom_torsion_atom_site_label_4
_geom_torsion
_geom_torsion_site_symmetry_1
_geom_torsion_site_symmetry_2
_geom_torsion_site_symmetry_3
_geom_torsion_site_symmetry_4
O2 P1 O1 C1 170.31(13) . . . .
S2 P1 O1 C1 -74.92(13) . . . .
S1 P1 O1 C1 53.90(13) . . . .
O1 P1 O2 C2 177.84(14) . . . .
S2 P1 O2 C2 61.32(14) . . . .
S1 P1 O2 C2 -67.68(14) . . . .
C7 N1 C3 C4 -1.3(2) . . . .
Cd N1 C3 C4 174.03(11) . . . .
N1 C3 C4 C5 -1.0(2) . . . .
N1 C3 C4 C8 179.17(14) . . . .
C3 C4 C5 C6 2.3(2) . . . .
C8 C4 C5 C6 -177.88(15) . . . .
C4 C5 C6 C7 -1.4(3) . . . .
C3 N1 C7 C6 2.3(2) . . . .
Cd N1 C7 C6 -172.87(12) . . . .
C5 C6 C7 N1 -0.9(3) . . . .
N2 N2 C8 C4 -179.77(15) 5_656 . . .
C5 C4 C8 N2 174.34(15) . . . .
C3 C4 C8 N2 -5.8(2) . . . .
